data_4516922
loop_
_publ_author_name
'Hallinger, Madeline R.'
'Gerhard, Alison C.'
'Ritz, Mikhaila D.'
'Sacks, Joshua S.'
'Poutsma, John C.'
'Pike, Robert D.'
'Wojtas, Lukasz'
'Bebout, Deborah C.'

_publ_section_title
;
 Metal Substitution and Solvomorphism in Alkylthiolate-Bridged
 Zn<sub>3</sub> and HgZn<sub>2</sub> Metal Clusters.
;
_journal_issue 10
_journal_name_full 'ACS omega'
_journal_page_first 6391
_journal_page_last 6404
_journal_paper_doi 10.1021/acsomega.7b01087
_journal_volume 2
_journal_year 2017
_chemical_formula_moiety 'C32 H44 Hg N8 S4 Zn2, 2(Cl O4), C7 H8'
_chemical_formula_sum 'C39 H52 Cl2 Hg N8 O8 S4 Zn2'
_chemical_formula_weight 1291.35
_chemical_name_systematic
;
(\D,\L)-tetrakis(bis(bis((2-pyridylmethylamino)ethanethiolato-
N,N',\m~2~-S)zinc(ii))mercury(ii) diperchlorate toluene solvate
;
_space_group_crystal_system monoclinic
_space_group_IT_number 13
_space_group_name_Hall '-P 2yac'
_space_group_name_H-M_alt 'P 1 2/n 1'
_atom_sites_solution_hydrogens geom
_audit_creation_method SHELXL-2014/5
_cell_angle_alpha 90
_cell_angle_beta 91.2690(10)
_cell_angle_gamma 90
_cell_formula_units_Z 2
_cell_length_a 10.6004(9)
_cell_length_b 15.5825(12)
_cell_length_c 14.5579(12)
_cell_measurement_reflns_used 9566
_cell_measurement_temperature 100(2)
_cell_measurement_theta_max 25.81
_cell_measurement_theta_min 2.32
_cell_volume 2404.1(3)
_computing_cell_refinement 'SAINTPLUS (Bruker AXS, 2004)'
_computing_data_collection 'APEX3 (Bruker AXS, 2015)'
_computing_data_reduction SAINTPLUS
_computing_molecular_graphics 'SHELXLE (Hubschle, 2011)'
_computing_publication_material 'Mercury 3.7 (CCDC, 2016)'
_computing_structure_refinement 'SHELXL-2014/5 (Sheldrick, 2014)'
_computing_structure_solution 'SHELXS97 (Sheldrick, 1997)'
_diffrn_ambient_temperature 100(2)
_diffrn_measured_fraction_theta_full 1.000
_diffrn_measured_fraction_theta_max 0.997
_diffrn_measurement_device_type 'Bruker SMART APEX II CCD'
_diffrn_measurement_method '\w and \y'
_diffrn_radiation_monochromator graphite
_diffrn_radiation_source 'fine-focus sealed tube'
_diffrn_radiation_type MoK\a
_diffrn_radiation_wavelength 0.71073
_diffrn_reflns_av_R_equivalents 0.0283
_diffrn_reflns_av_unetI/netI 0.0166
_diffrn_reflns_Laue_measured_fraction_full 1.000
_diffrn_reflns_Laue_measured_fraction_max 0.997
_diffrn_reflns_limit_h_max 12
_diffrn_reflns_limit_h_min -12
_diffrn_reflns_limit_k_max 18
_diffrn_reflns_limit_k_min -19
_diffrn_reflns_limit_l_max 17
_diffrn_reflns_limit_l_min -17
_diffrn_reflns_number 32266
_diffrn_reflns_point_group_measured_fraction_full 1.000
_diffrn_reflns_point_group_measured_fraction_max 0.997
_diffrn_reflns_theta_full 25.242
_diffrn_reflns_theta_max 25.816
_diffrn_reflns_theta_min 1.307
_exptl_absorpt_coefficient_mu 4.517
_exptl_absorpt_correction_T_max 0.6928
_exptl_absorpt_correction_T_min 0.2959
_exptl_absorpt_correction_type numerical
_exptl_absorpt_process_details 'SADABS (Sheldrick, 2004)'
_exptl_crystal_density_diffrn 1.784
_exptl_crystal_description plate
_exptl_crystal_F_000 1288
_exptl_crystal_size_max 0.558
_exptl_crystal_size_mid 0.269
_exptl_crystal_size_min 0.146
_refine_diff_density_max 2.209
_refine_diff_density_min -1.741
_refine_diff_density_rms 0.193
_refine_ls_extinction_method none
_refine_ls_goodness_of_fit_ref 1.133
_refine_ls_hydrogen_treatment constr
_refine_ls_matrix_type full
_refine_ls_number_parameters 389
_refine_ls_number_reflns 4626
_refine_ls_number_restraints 363
_refine_ls_restrained_S_all 1.095
_refine_ls_R_factor_all 0.0427
_refine_ls_R_factor_gt 0.0402
_refine_ls_shift/su_max 0.001
_refine_ls_shift/su_mean 0.000
_refine_ls_structure_factor_coef Fsqd
_refine_ls_weighting_details 'w=1/[\s^2^(Fo^2^)+(0.0666P)^2^+21.7513P] where P=(Fo^2^+2Fc^2^)/3'
_refine_ls_weighting_scheme calc
_refine_ls_wR_factor_gt 0.1304
_refine_ls_wR_factor_ref 0.1327
_reflns_Friedel_coverage 0.000
_reflns_number_gt 4359
_reflns_number_total 4626
_reflns_threshold_expression 'I > 2\s(I)'
_cod_data_source_file ao7b01087_si_002.cif
_cod_data_source_block mo_dcb145_0m_a
_cod_original_sg_symbol_H-M 'P 2/n'
_cod_database_code 4516922
_shelx_space_group_comment
;
The symmetry employed for this shelxl refinement is uniquely defined
by the following loop, which should always be used as a source of
symmetry information in preference to the above space-group names.
They are only intended as comments.
;
_shelx_estimated_absorpt_t_min 0.187
_shelx_estimated_absorpt_t_max 0.558
_shelxl_version_number 2014/5

loop_
_space_group_symop_operation_xyz
'x, y, z'
'-x+1/2, y, -z+1/2'
'-x, -y, -z'
'x-1/2, -y, z-1/2'

loop_
_atom_site_label
_atom_site_type_symbol
_atom_site_fract_x
_atom_site_fract_y
_atom_site_fract_z
_atom_site_U_iso_or_equiv
_atom_site_adp_type
_atom_site_occupancy
_atom_site_site_symmetry_order
_atom_site_calc_flag
_atom_site_refinement_flags_posn
_atom_site_refinement_flags_adp
_atom_site_refinement_flags_occupancy
_atom_site_disorder_assembly
_atom_site_disorder_group
Hg1 Hg 0.2500 0.51263(2) 0.2500 0.02393(14) Uani 1 2 d S T P . .
Zn1 Zn 0.2500 0.29683(6) 0.2500 0.0091(2) Uani 1 2 d S T P . .
Zn2 Zn 0.2500 0.72994(5) 0.2500 0.0089(2) Uani 1 2 d S T P . .
S1 S 0.09399(13) 0.40745(10) 0.30599(10) 0.0164(3) Uani 1 1 d . . . . .
S2 S 0.32442(13) 0.61894(9) 0.36667(9) 0.0144(3) Uani 1 1 d . . . . .
N1 N 0.3923(4) 0.1911(3) 0.2578(3) 0.0128(9) Uani 1 1 d . . . . .
N2 N 0.3125(5) 0.2965(3) 0.3911(3) 0.0152(10) Uani 1 1 d . . . . .
H2 H 0.2656 0.2499 0.4229 0.018 Uiso 1 1 calc R U . . .
N3 N 0.2641(4) 0.8321(3) 0.1462(3) 0.0115(9) Uani 1 1 d . . . . .
N4 N 0.4481(4) 0.7287(3) 0.2126(3) 0.0118(9) Uani 1 1 d . . . . .
H4 H 0.4923 0.7773 0.2445 0.014 Uiso 1 1 calc R U . . .
C1 C 0.4052(6) 0.1234(4) 0.2007(4) 0.0179(12) Uani 1 1 d . . . . .
H1 H 0.3512 0.1194 0.1479 0.022 Uiso 1 1 calc R U . . .
C2 C 0.4942(6) 0.0596(4) 0.2162(5) 0.0236(14) Uani 1 1 d . . . . .
H2A H 0.5022 0.0132 0.1744 0.028 Uiso 1 1 calc R U . . .
C3 C 0.5714(6) 0.0651(4) 0.2942(5) 0.0272(15) Uani 1 1 d . . . . .
H3 H 0.6335 0.0224 0.3066 0.033 Uiso 1 1 calc R U . . .
C4 C 0.5567(6) 0.1336(4) 0.3537(5) 0.0252(14) Uani 1 1 d . . . . .
H4A H 0.6076 0.1378 0.4081 0.030 Uiso 1 1 calc R U . . .
C5 C 0.4665(5) 0.1962(4) 0.3331(4) 0.0172(12) Uani 1 1 d . . . . .
C6 C 0.4470(6) 0.2730(4) 0.3934(4) 0.0210(13) Uani 1 1 d . . . . .
H6A H 0.4745 0.2595 0.4573 0.025 Uiso 1 1 calc R U . . .
H6B H 0.4982 0.3217 0.3715 0.025 Uiso 1 1 calc R U . . .
C7 C 0.2851(7) 0.3779(4) 0.4389(4) 0.0226(13) Uani 1 1 d . . . . .
H7A H 0.3378 0.4245 0.4139 0.027 Uiso 1 1 calc R U . . .
H7B H 0.3060 0.3720 0.5052 0.027 Uiso 1 1 calc R U . . .
C8 C 0.1463(7) 0.4004(4) 0.4260(4) 0.0246(14) Uani 1 1 d . . . . .
H8A H 0.1303 0.4561 0.4563 0.030 Uiso 1 1 calc R U . . .
H8B H 0.0952 0.3564 0.4571 0.030 Uiso 1 1 calc R U . . .
C9 C 0.1874(5) 0.8997(4) 0.1318(4) 0.0145(11) Uani 1 1 d . . . . .
H9 H 0.1158 0.9059 0.1694 0.017 Uiso 1 1 calc R U . . .
C10 C 0.2080(5) 0.9605(4) 0.0648(4) 0.0172(12) Uani 1 1 d . . . . .
H10 H 0.1519 1.0075 0.0564 0.021 Uiso 1 1 calc R U . . .
C11 C 0.3134(6) 0.9513(4) 0.0098(4) 0.0185(12) Uani 1 1 d . . . . .
H11 H 0.3304 0.9920 -0.0369 0.022 Uiso 1 1 calc R U . . .
C12 C 0.3928(6) 0.8815(4) 0.0246(4) 0.0161(11) Uani 1 1 d . . . . .
H12 H 0.4654 0.8739 -0.0117 0.019 Uiso 1 1 calc R U . . .
C13 C 0.3648(5) 0.8231(3) 0.0931(4) 0.0108(10) Uani 1 1 d . . . . .
C14 C 0.4460(5) 0.7453(4) 0.1133(4) 0.0136(11) Uani 1 1 d . . . . .
H14A H 0.4114 0.6948 0.0800 0.016 Uiso 1 1 calc R U . . .
H14B H 0.5329 0.7555 0.0923 0.016 Uiso 1 1 calc R U . . .
C15 C 0.5128(5) 0.6476(4) 0.2379(4) 0.0160(11) Uani 1 1 d . . . . .
H15A H 0.6044 0.6534 0.2277 0.019 Uiso 1 1 calc R U . . .
H15B H 0.4803 0.6004 0.1984 0.019 Uiso 1 1 calc R U . . .
C16 C 0.4911(5) 0.6260(4) 0.3379(4) 0.0192(12) Uani 1 1 d . . . . .
H16A H 0.5318 0.6705 0.3770 0.023 Uiso 1 1 calc R U . . .
H16B H 0.5323 0.5705 0.3524 0.023 Uiso 1 1 calc R U . . .
Cl1 Cl 0.26928(13) 0.16148(9) 0.60588(9) 0.0163(3) Uani 1 1 d . . . . .
O1 O 0.1820(5) 0.1100(3) 0.6551(3) 0.0286(11) Uani 1 1 d . . . . .
O2 O 0.2596(5) 0.2495(3) 0.6324(4) 0.0333(12) Uani 1 1 d . . . . .
O3 O 0.2344(6) 0.1554(3) 0.5095(3) 0.0389(14) Uani 1 1 d . . . . .
O4 O 0.3953(5) 0.1331(5) 0.6220(6) 0.060(2) Uani 1 1 d . . . . .
C31 C 0.771(5) 0.2959(16) 0.273(2) 0.022(6) Uani 0.151(3) 1 d D U P A -1
H31 H 0.7819 0.2385 0.2531 0.026 Uiso 0.151(3) 1 calc R U P A -1
C32 C 0.782(6) 0.315(2) 0.3660(19) 0.020(6) Uani 0.151(3) 1 d D U P A -1
H32 H 0.7934 0.2707 0.4099 0.024 Uiso 0.151(3) 1 calc R U P A -1
C33 C 0.778(5) 0.400(2) 0.3945(17) 0.018(6) Uani 0.151(3) 1 d D U P A -1
H33 H 0.7892 0.4137 0.4577 0.022 Uiso 0.151(3) 1 calc R U P A -1
C34 C 0.756(4) 0.4646(17) 0.331(2) 0.017(6) Uani 0.151(3) 1 d D U P A -1
H34 H 0.7549 0.5228 0.3503 0.021 Uiso 0.151(3) 1 calc R U P A -1
C35 C 0.737(4) 0.4446(17) 0.239(2) 0.019(6) Uani 0.151(3) 1 d D U P A -1
H35 H 0.7203 0.4889 0.1956 0.023 Uiso 0.151(3) 1 calc R U P A -1
C36 C 0.742(3) 0.3600(18) 0.2105(16) 0.024(6) Uani 0.151(3) 1 d D U P A -1
C37 C 0.723(6) 0.338(3) 0.1111(18) 0.031(11) Uani 0.151(3) 1 d D U P A -1
H37A H 0.6564 0.3744 0.0843 0.046 Uiso 0.151(3) 1 calc R U P A -1
H37B H 0.6974 0.2774 0.1056 0.046 Uiso 0.151(3) 1 calc R U P A -1
H37C H 0.8014 0.3468 0.0784 0.046 Uiso 0.151(3) 1 calc R U P A -1
C41 C 0.7641(16) 0.3224(10) 0.2164(8) 0.023(4) Uani 0.349(3) 1 d D U P B -2
H41 H 0.7645 0.2904 0.1609 0.027 Uiso 0.349(3) 1 calc R U P B -2
C42 C 0.7801(17) 0.2805(9) 0.2999(9) 0.025(4) Uani 0.349(3) 1 d D U P B -2
H42 H 0.7932 0.2203 0.3015 0.030 Uiso 0.349(3) 1 calc R U P B -2
C43 C 0.777(3) 0.3270(11) 0.3810(8) 0.023(5) Uani 0.349(3) 1 d D U P B -2
H43 H 0.7895 0.2985 0.4382 0.027 Uiso 0.349(3) 1 calc R U P B -2
C44 C 0.755(2) 0.4147(10) 0.3790(9) 0.020(4) Uani 0.349(3) 1 d D U P B -2
H44 H 0.7503 0.4462 0.4346 0.024 Uiso 0.349(3) 1 calc R U P B -2
C45 C 0.742(2) 0.4560(9) 0.2950(10) 0.021(4) Uani 0.349(3) 1 d D U P B -2
H45 H 0.7280 0.5163 0.2935 0.026 Uiso 0.349(3) 1 calc R U P B -2
C47 C 0.730(2) 0.4558(14) 0.1230(11) 0.033(5) Uani 0.349(3) 1 d D U P B -2
H47A H 0.7768 0.4254 0.0757 0.050 Uiso 0.349(3) 1 calc R U P B -2
H47B H 0.7610 0.5148 0.1284 0.050 Uiso 0.349(3) 1 calc R U P B -2
H47C H 0.6399 0.4566 0.1057 0.050 Uiso 0.349(3) 1 calc R U P B -2
C46 C 0.7475(17) 0.4106(10) 0.2133(8) 0.023(4) Uani 0.349(3) 1 d D U P B -2

loop_
_atom_site_aniso_label
_atom_site_aniso_U_11
_atom_site_aniso_U_22
_atom_site_aniso_U_33
_atom_site_aniso_U_23
_atom_site_aniso_U_13
_atom_site_aniso_U_12
Hg1 0.0253(2) 0.0180(2) 0.0286(2) 0.000 0.00153(15) 0.000
Zn1 0.0083(4) 0.0115(4) 0.0074(4) 0.000 -0.0007(3) 0.000
Zn2 0.0086(4) 0.0090(4) 0.0092(4) 0.000 0.0023(3) 0.000
S1 0.0093(6) 0.0192(7) 0.0209(7) -0.0064(6) 0.0032(5) 0.0009(5)
S2 0.0160(7) 0.0170(7) 0.0104(6) 0.0028(5) 0.0010(5) 0.0012(5)
N1 0.010(2) 0.014(2) 0.015(2) 0.0043(18) 0.0013(17) 0.0008(18)
N2 0.021(2) 0.012(2) 0.012(2) 0.0023(18) -0.0013(18) -0.0031(19)
N3 0.010(2) 0.011(2) 0.013(2) -0.0001(18) 0.0014(17) 0.0004(17)
N4 0.011(2) 0.010(2) 0.014(2) 0.0020(18) 0.0006(17) 0.0027(17)
C1 0.019(3) 0.016(3) 0.019(3) 0.003(2) 0.004(2) 0.002(2)
C2 0.024(3) 0.017(3) 0.030(3) 0.005(3) 0.013(3) 0.006(2)
C3 0.018(3) 0.020(3) 0.044(4) 0.017(3) 0.006(3) 0.009(3)
C4 0.018(3) 0.023(3) 0.034(4) 0.015(3) -0.009(3) 0.002(3)
C5 0.014(3) 0.017(3) 0.021(3) 0.010(2) -0.002(2) -0.002(2)
C6 0.021(3) 0.022(3) 0.019(3) 0.005(2) -0.010(2) -0.003(2)
C7 0.041(4) 0.018(3) 0.008(3) -0.003(2) -0.002(2) -0.001(3)
C8 0.038(4) 0.022(3) 0.014(3) -0.005(2) 0.011(3) 0.000(3)
C9 0.012(3) 0.013(3) 0.018(3) -0.004(2) 0.000(2) 0.002(2)
C10 0.017(3) 0.013(3) 0.022(3) 0.002(2) -0.005(2) 0.001(2)
C11 0.022(3) 0.015(3) 0.018(3) 0.006(2) 0.000(2) -0.001(2)
C12 0.017(3) 0.018(3) 0.014(3) 0.001(2) 0.002(2) -0.001(2)
C13 0.011(2) 0.010(3) 0.011(2) -0.001(2) 0.0014(19) 0.000(2)
C14 0.012(3) 0.013(3) 0.016(3) 0.003(2) 0.003(2) 0.001(2)
C15 0.008(2) 0.014(3) 0.027(3) 0.007(2) 0.001(2) 0.003(2)
C16 0.013(3) 0.021(3) 0.023(3) 0.007(2) -0.006(2) 0.000(2)
Cl1 0.0173(7) 0.0176(7) 0.0141(6) 0.0028(5) -0.0006(5) -0.0002(5)
O1 0.034(3) 0.036(3) 0.015(2) 0.0006(19) -0.0005(19) -0.020(2)
O2 0.028(3) 0.024(3) 0.047(3) -0.018(2) 0.004(2) -0.009(2)
O3 0.085(4) 0.021(3) 0.010(2) 0.0026(19) -0.003(2) -0.020(3)
O4 0.020(3) 0.060(4) 0.101(6) 0.046(4) 0.008(3) 0.019(3)
C31 0.010(16) 0.035(10) 0.020(9) 0.001(7) 0.000(9) 0.002(9)
C32 0.010(14) 0.031(10) 0.019(9) 0.003(7) 0.001(9) -0.001(9)
C33 0.008(15) 0.031(10) 0.016(9) 0.004(7) 0.001(8) -0.001(9)
C34 0.003(13) 0.032(9) 0.017(9) 0.006(8) 0.005(10) 0.001(8)
C35 0.004(14) 0.035(10) 0.018(9) 0.004(7) 0.004(9) 0.003(9)
C36 0.018(13) 0.036(10) 0.020(8) 0.002(7) 0.000(7) 0.004(10)
C37 0.03(3) 0.043(17) 0.021(9) 0.000(9) -0.003(10) 0.008(18)
C41 0.006(8) 0.034(7) 0.027(6) 0.001(5) 0.005(5) 0.000(5)
C42 0.017(8) 0.032(7) 0.027(7) 0.000(5) 0.004(6) -0.002(6)
C43 0.018(12) 0.028(7) 0.022(7) 0.003(5) 0.003(6) -0.002(6)
C44 0.018(10) 0.025(7) 0.019(6) 0.003(5) 0.003(5) -0.002(6)
C45 0.015(8) 0.029(7) 0.020(6) 0.004(5) 0.003(5) 0.000(6)
C47 0.026(11) 0.051(11) 0.023(7) 0.009(7) 0.002(7) 0.001(10)
C46 0.013(8) 0.035(8) 0.020(5) 0.001(4) 0.002(5) 0.001(6)

loop_
_atom_type_symbol
_atom_type_description
_atom_type_scat_dispersion_real
_atom_type_scat_dispersion_imag
_atom_type_scat_source
C C 0.0033 0.0016 'International Tables Vol C Tables 4.2.6.8 and 6.1.1.4'
H H 0.0000 0.0000 'International Tables Vol C Tables 4.2.6.8 and 6.1.1.4'
Cl Cl 0.1484 0.1585 'International Tables Vol C Tables 4.2.6.8 and 6.1.1.4'
Hg Hg -2.3894 9.2266 'International Tables Vol C Tables 4.2.6.8 and 6.1.1.4'
N N 0.0061 0.0033 'International Tables Vol C Tables 4.2.6.8 and 6.1.1.4'
O O 0.0106 0.0060 'International Tables Vol C Tables 4.2.6.8 and 6.1.1.4'
S S 0.1246 0.1234 'International Tables Vol C Tables 4.2.6.8 and 6.1.1.4'
Zn Zn 0.2839 1.4301 'International Tables Vol C Tables 4.2.6.8 and 6.1.1.4'

loop_
_geom_angle_atom_site_label_1
_geom_angle_atom_site_label_2
_geom_angle_atom_site_label_3
_geom_angle
_geom_angle_site_symmetry_1
_geom_angle_site_symmetry_3
S1 Hg1 S1 97.22(7) . 2
S1 Hg1 S2 114.80(5) . .
S1 Hg1 S2 117.44(5) 2 .
S1 Hg1 S2 117.44(5) . 2
S1 Hg1 S2 114.80(5) 2 2
S2 Hg1 S2 96.52(6) . 2
N2 Zn1 N2 179.7(3) . 2
N2 Zn1 N1 103.92(18) . 2
N2 Zn1 N1 75.85(18) 2 2
N2 Zn1 N1 75.85(18) . .
N2 Zn1 N1 103.92(18) 2 .
N1 Zn1 N1 85.0(2) 2 .
N2 Zn1 S1 96.88(14) . 2
N2 Zn1 S1 83.33(14) 2 2
N1 Zn1 S1 158.28(13) 2 2
N1 Zn1 S1 94.21(12) . 2
N2 Zn1 S1 83.33(14) . .
N2 Zn1 S1 96.88(14) 2 .
N1 Zn1 S1 94.21(12) 2 .
N1 Zn1 S1 158.28(13) . .
S1 Zn1 S1 94.35(7) 2 .
N4 Zn2 N4 179.0(2) 2 .
N4 Zn2 N3 75.80(17) 2 2
N4 Zn2 N3 104.97(17) . 2
N4 Zn2 N3 104.97(17) 2 .
N4 Zn2 N3 75.80(17) . .
N3 Zn2 N3 87.4(2) 2 .
N4 Zn2 S2 82.79(12) 2 2
N4 Zn2 S2 96.51(13) . 2
N3 Zn2 S2 157.99(12) 2 2
N3 Zn2 S2 93.34(12) . 2
N4 Zn2 S2 96.51(13) 2 .
N4 Zn2 S2 82.79(12) . .
N3 Zn2 S2 93.34(12) 2 .
N3 Zn2 S2 157.99(12) . .
S2 Zn2 S2 94.06(7) 2 .
C8 S1 Hg1 99.4(2) . .
C8 S1 Zn1 94.6(2) . .
Hg1 S1 Zn1 84.22(4) . .
C16 S2 Hg1 100.2(2) . .
C16 S2 Zn2 95.33(19) . .
Hg1 S2 Zn2 84.71(5) . .
C5 N1 C1 119.1(5) . .
C5 N1 Zn1 112.4(4) . .
C1 N1 Zn1 128.4(4) . .
C6 N2 C7 113.7(5) . .
C6 N2 Zn1 107.6(4) . .
C7 N2 Zn1 112.9(4) . .
C6 N2 H2 107.5 . .
C7 N2 H2 107.5 . .
Zn1 N2 H2 107.5 . .
C13 N3 C9 118.6(5) . .
C13 N3 Zn2 112.8(4) . .
C9 N3 Zn2 128.5(4) . .
C14 N4 C15 113.1(4) . .
C14 N4 Zn2 104.5(3) . .
C15 N4 Zn2 112.9(3) . .
C14 N4 H4 108.7 . .
C15 N4 H4 108.7 . .
Zn2 N4 H4 108.7 . .
N1 C1 C2 122.5(6) . .
N1 C1 H1 118.8 . .
C2 C1 H1 118.8 . .
C1 C2 C3 118.5(6) . .
C1 C2 H2A 120.8 . .
C3 C2 H2A 120.8 . .
C4 C3 C2 119.1(6) . .
C4 C3 H3 120.4 . .
C2 C3 H3 120.4 . .
C3 C4 C5 119.4(6) . .
C3 C4 H4A 120.3 . .
C5 C4 H4A 120.3 . .
N1 C5 C4 121.5(6) . .
N1 C5 C6 116.2(5) . .
C4 C5 C6 122.3(6) . .
N2 C6 C5 109.2(5) . .
N2 C6 H6A 109.8 . .
C5 C6 H6A 109.8 . .
N2 C6 H6B 109.8 . .
C5 C6 H6B 109.8 . .
H6A C6 H6B 108.3 . .
N2 C7 C8 109.8(5) . .
N2 C7 H7A 109.7 . .
C8 C7 H7A 109.7 . .
N2 C7 H7B 109.7 . .
C8 C7 H7B 109.7 . .
H7A C7 H7B 108.2 . .
C7 C8 S1 113.9(4) . .
C7 C8 H8A 108.8 . .
S1 C8 H8A 108.8 . .
C7 C8 H8B 108.8 . .
S1 C8 H8B 108.8 . .
H8A C8 H8B 107.7 . .
N3 C9 C10 122.9(5) . .
N3 C9 H9 118.6 . .
C10 C9 H9 118.6 . .
C9 C10 C11 118.4(5) . .
C9 C10 H10 120.8 . .
C11 C10 H10 120.8 . .
C12 C11 C10 118.7(5) . .
C12 C11 H11 120.6 . .
C10 C11 H11 120.6 . .
C13 C12 C11 119.1(5) . .
C13 C12 H12 120.4 . .
C11 C12 H12 120.4 . .
N3 C13 C12 122.2(5) . .
N3 C13 C14 115.4(5) . .
C12 C13 C14 122.4(5) . .
N4 C14 C13 109.2(4) . .
N4 C14 H14A 109.8 . .
C13 C14 H14A 109.8 . .
N4 C14 H14B 109.8 . .
C13 C14 H14B 109.8 . .
H14A C14 H14B 108.3 . .
N4 C15 C16 110.4(5) . .
N4 C15 H15A 109.6 . .
C16 C15 H15A 109.6 . .
N4 C15 H15B 109.6 . .
C16 C15 H15B 109.6 . .
H15A C15 H15B 108.1 . .
C15 C16 S2 113.7(4) . .
C15 C16 H16A 108.8 . .
S2 C16 H16A 108.8 . .
C15 C16 H16B 108.8 . .
S2 C16 H16B 108.8 . .
H16A C16 H16B 107.7 . .
O4 Cl1 O1 111.0(3) . .
O4 Cl1 O2 109.1(4) . .
O1 Cl1 O2 110.6(3) . .
O4 Cl1 O3 111.0(4) . .
O1 Cl1 O3 107.2(3) . .
O2 Cl1 O3 107.9(3) . .
C36 C31 C32 120.0(9) . .
C36 C31 H31 120.0 . .
C32 C31 H31 120.0 . .
C31 C32 C33 119.9(9) . .
C31 C32 H32 120.1 . .
C33 C32 H32 120.1 . .
C34 C33 C32 120.0(9) . .
C34 C33 H33 120.0 . .
C32 C33 H33 120.0 . .
C33 C34 C35 120.0(9) . .
C33 C34 H34 120.0 . .
C35 C34 H34 120.0 . .
C36 C35 C34 120.0(9) . .
C36 C35 H35 120.0 . .
C34 C35 H35 120.0 . .
C35 C36 C31 119.9(9) . .
C35 C36 C37 120.3(12) . .
C31 C36 C37 119.7(12) . .
C36 C37 H37A 109.5 . .
C36 C37 H37B 109.5 . .
H37A C37 H37B 109.5 . .
C36 C37 H37C 109.5 . .
H37A C37 H37C 109.5 . .
H37B C37 H37C 109.5 . .
C46 C41 C42 120.5(8) . .
C46 C41 H41 119.7 . .
C42 C41 H41 119.7 . .
C43 C42 C41 119.8(9) . .
C43 C42 H42 120.1 . .
C41 C42 H42 120.1 . .
C42 C43 C44 120.3(9) . .
C42 C43 H43 119.9 . .
C44 C43 H43 119.9 . .
C45 C44 C43 119.4(9) . .
C45 C44 H44 120.3 . .
C43 C44 H44 120.3 . .
C44 C45 C46 120.9(8) . .
C44 C45 H45 119.6 . .
C46 C45 H45 119.6 . .
C46 C47 H47A 109.5 . .
C46 C47 H47B 109.5 . .
H47A C47 H47B 109.5 . .
C46 C47 H47C 109.5 . .
H47A C47 H47C 109.5 . .
H47B C47 H47C 109.5 . .
C41 C46 C45 119.1(8) . .
C41 C46 C47 120.4(11) . .
C45 C46 C47 120.4(11) . .

loop_
_geom_bond_atom_site_label_1
_geom_bond_atom_site_label_2
_geom_bond_distance
_geom_bond_site_symmetry_2
Hg1 S1 2.4789(15) .
Hg1 S1 2.4789(15) 2
Hg1 S2 2.4884(14) .
Hg1 S2 2.4884(14) 2
Zn1 N2 2.144(5) .
Zn1 N2 2.144(5) 2
Zn1 N1 2.235(5) 2
Zn1 N1 2.235(5) .
Zn1 S1 2.5358(15) 2
Zn1 S1 2.5358(15) .
Zn2 N4 2.181(5) 2
Zn2 N4 2.181(5) .
Zn2 N3 2.202(5) 2
Zn2 N3 2.202(5) .
Zn2 S2 2.5375(15) 2
Zn2 S2 2.5375(15) .
S1 C8 1.824(7) .
S2 C16 1.828(6) .
N1 C5 1.337(8) .
N1 C1 1.352(8) .
N2 C6 1.472(8) .
N2 C7 1.479(8) .
N2 H2 1.0000 .
N3 C13 1.339(7) .
N3 C9 1.344(7) .
N4 C14 1.467(7) .
N4 C15 1.481(7) .
N4 H4 1.0000 .
C1 C2 1.385(9) .
C1 H1 0.9500 .
C2 C3 1.388(10) .
C2 H2A 0.9500 .
C3 C4 1.385(11) .
C3 H3 0.9500 .
C4 C5 1.395(8) .
C4 H4A 0.9500 .
C5 C6 1.501(9) .
C6 H6A 0.9900 .
C6 H6B 0.9900 .
C7 C8 1.521(10) .
C7 H7A 0.9900 .
C7 H7B 0.9900 .
C8 H8A 0.9900 .
C8 H8B 0.9900 .
C9 C10 1.380(8) .
C9 H9 0.9500 .
C10 C11 1.397(9) .
C10 H10 0.9500 .
C11 C12 1.389(9) .
C11 H11 0.9500 .
C12 C13 1.387(8) .
C12 H12 0.9500 .
C13 C14 1.513(7) .
C14 H14A 0.9900 .
C14 H14B 0.9900 .
C15 C16 1.516(8) .
C15 H15A 0.9900 .
C15 H15B 0.9900 .
C16 H16A 0.9900 .
C16 H16B 0.9900 .
Cl1 O4 1.422(5) .
Cl1 O1 1.429(5) .
Cl1 O2 1.430(5) .
Cl1 O3 1.446(5) .
C31 C36 1.384(5) .
C31 C32 1.384(5) .
C31 H31 0.9500 .
C32 C33 1.384(5) .
C32 H32 0.9500 .
C33 C34 1.383(5) .
C33 H33 0.9500 .
C34 C35 1.384(5) .
C34 H34 0.9500 .
C35 C36 1.384(5) .
C35 H35 0.9500 .
C36 C37 1.498(9) .
C37 H37A 0.9800 .
C37 H37B 0.9800 .
C37 H37C 0.9800 .
C41 C46 1.387(5) .
C41 C42 1.387(5) .
C41 H41 0.9500 .
C42 C43 1.385(5) .
C42 H42 0.9500 .
C43 C44 1.386(5) .
C43 H43 0.9500 .
C44 C45 1.386(5) .
C44 H44 0.9500 .
C45 C46 1.387(5) .
C45 H45 0.9500 .
C47 C46 1.500(9) .
C47 H47A 0.9800 .
C47 H47B 0.9800 .
C47 H47C 0.9800 .

loop_
_geom_hbond_atom_site_label_D
_geom_hbond_atom_site_label_H
_geom_hbond_atom_site_label_A
_geom_hbond_distance_DH
_geom_hbond_distance_HA
_geom_hbond_distance_DA
_geom_hbond_angle_DHA
_geom_hbond_site_symmetry_A
N2 H2 O3 1.00 1.97 2.925(7) 158.7 .
N4 H4 O4 1.00 2.65 3.608(10) 159.5 3_666
C1 H1 O3 0.95 2.51 3.405(8) 157.4 2
C9 H9 O4 0.95 2.50 3.138(8) 124.8 4_565
C14 H14A S2 0.99 2.89 3.495(6) 120.5 2
C14 H14B Cl1 0.99 2.82 3.726(6) 152.0 4_665
C14 H14B O2 0.99 2.46 3.331(7) 146.2 4_665
C15 H15A O2 0.99 2.65 3.457(7) 138.9 4_665
C16 H16A O2 0.99 2.54 3.298(8) 132.9 3_666

loop_
_geom_torsion_atom_site_label_1
_geom_torsion_atom_site_label_2
_geom_torsion_atom_site_label_3
_geom_torsion_atom_site_label_4
_geom_torsion
C5 N1 C1 C2 -1.2(8)
Zn1 N1 C1 C2 -176.6(4)
N1 C1 C2 C3 1.0(9)
C1 C2 C3 C4 0.2(9)
C2 C3 C4 C5 -1.2(9)
C1 N1 C5 C4 0.1(8)
Zn1 N1 C5 C4 176.2(5)
C1 N1 C5 C6 -180.0(5)
Zn1 N1 C5 C6 -3.9(6)
C3 C4 C5 N1 1.1(9)
C3 C4 C5 C6 -178.8(6)
C7 N2 C6 C5 -172.7(5)
Zn1 N2 C6 C5 -46.9(5)
N1 C5 C6 N2 34.0(7)
C4 C5 C6 N2 -146.1(6)
C6 N2 C7 C8 175.3(5)
Zn1 N2 C7 C8 52.4(6)
N2 C7 C8 S1 -56.3(6)
Hg1 S1 C8 C7 -54.5(5)
Zn1 S1 C8 C7 30.4(5)
C13 N3 C9 C10 -0.2(8)
Zn2 N3 C9 C10 178.9(4)
N3 C9 C10 C11 -0.1(9)
C9 C10 C11 C12 0.0(9)
C10 C11 C12 C13 0.3(9)
C9 N3 C13 C12 0.6(8)
Zn2 N3 C13 C12 -178.6(4)
C9 N3 C13 C14 -179.7(5)
Zn2 N3 C13 C14 1.1(6)
C11 C12 C13 N3 -0.6(9)
C11 C12 C13 C14 179.7(5)
C15 N4 C14 C13 173.2(4)
Zn2 N4 C14 C13 50.0(5)
N3 C13 C14 N4 -35.3(6)
C12 C13 C14 N4 144.4(5)
C14 N4 C15 C16 -169.6(5)
Zn2 N4 C15 C16 -51.2(5)
N4 C15 C16 S2 56.3(6)
Hg1 S2 C16 C15 54.3(5)
Zn2 S2 C16 C15 -31.3(5)
C36 C31 C32 C33 -6(6)
C31 C32 C33 C34 3(6)
C32 C33 C34 C35 1(6)
C33 C34 C35 C36 -2(5)
C34 C35 C36 C31 -2(3)
C34 C35 C36 C37 -180(2)
C32 C31 C36 C35 6(5)
C32 C31 C36 C37 -177(3)
C46 C41 C42 C43 1.4(14)
C41 C42 C43 C44 1(2)
C42 C43 C44 C45 -2(3)
C43 C44 C45 C46 1(3)
C42 C41 C46 C45 -3(2)
C42 C41 C46 C47 -179.8(16)
C44 C45 C46 C41 2(3)
C44 C45 C46 C47 179(2)
